data_8000017
loop_
_publ_author_name
'Yanyan Fu'
'Hongxiang Li'
'Caiming Liu'
'Wenping Hu'
'Daoben Zhu'

_publ_section_title
;
 Tetrathiafulvalene Derivatives Recognition of Copper with High
 Selectivity
;
_journal_issue 7
_journal_name_full 'Chemistry Letters'
_journal_page_first 1020
_journal_paper_doi 10.1246/cl.2005.1020
_journal_volume 34
_journal_year 2005
_chemical_formula_sum 'C10 H8 O2 S6'
_chemical_formula_weight 352.52
_space_group_IT_number 14
_symmetry_cell_setting monoclinic
_symmetry_space_group_name_Hall '-P 2ybc'
_symmetry_space_group_name_H-M 'P 1 21/c 1'
_atom_sites_solution_hydrogens geom
_atom_sites_solution_primary direct
_atom_sites_solution_secondary difmap
_audit_creation_method SHELXL-97
_cell_angle_alpha 90.00
_cell_angle_beta 99.75(3)
_cell_angle_gamma 90.00
_cell_formula_units_Z 4
_cell_length_a 7.1910(14)
_cell_length_b 12.953(3)
_cell_length_c 15.284(3)
_cell_measurement_temperature 293(2)
_cell_volume 1403.1(5)
_computing_cell_refinement 'RAPID AUTO (Rigaku, 2001)'
_computing_data_collection 'RAPID AUTO (Rigaku, 2001)'
_computing_data_reduction 'RAPID AUTO (Rigaku, 2001)'
_computing_molecular_graphics 'SHELXTL (Siemens, 1994)'
_computing_publication_material 'SHELXTL (Siemens, 1994)'
_computing_structure_refinement 'SHELXL-97 (Sheldrick, 1997)'
_computing_structure_solution 'SHELXS-97 (Sheldrick, 1990)'
_diffrn_ambient_temperature 293(2)
_diffrn_measured_fraction_theta_full 0.964
_diffrn_measured_fraction_theta_max 0.964
_diffrn_measurement_device_type 'Rigaku R-AXIS RAPID IP'
_diffrn_measurement_method Oscillation
_diffrn_radiation_monochromator graphite
_diffrn_radiation_source 'fine-focus sealed tube'
_diffrn_radiation_type MoK\a
_diffrn_radiation_wavelength 0.71073
_diffrn_reflns_av_R_equivalents 0.0000
_diffrn_reflns_av_sigmaI/netI 0.0260
_diffrn_reflns_limit_h_max 9
_diffrn_reflns_limit_h_min 0
_diffrn_reflns_limit_k_max 16
_diffrn_reflns_limit_k_min 0
_diffrn_reflns_limit_l_max 19
_diffrn_reflns_limit_l_min -19
_diffrn_reflns_number 3107
_diffrn_reflns_theta_full 27.48
_diffrn_reflns_theta_max 27.48
_diffrn_reflns_theta_min 2.70
_exptl_absorpt_coefficient_mu 0.963
_exptl_absorpt_correction_T_max 1.1705
_exptl_absorpt_correction_T_min 0.6836
_exptl_absorpt_correction_type 'PSI scans'
_exptl_crystal_colour dark
_exptl_crystal_density_diffrn 1.669
_exptl_crystal_density_meas Empirical
_exptl_crystal_density_method 'not measured'
_exptl_crystal_description Block
_exptl_crystal_F_000 720
_exptl_crystal_size_max 0.762
_exptl_crystal_size_mid 0.533
_exptl_crystal_size_min 0.315
_refine_diff_density_max 0.223
_refine_diff_density_min -0.323
_refine_diff_density_rms 0.062
_refine_ls_extinction_coef 0.0328(16)
_refine_ls_extinction_expression Fc^*^=kFc[1+0.001xFc^2^\l^3^/sin(2\q)]^-1/4^
_refine_ls_extinction_method SHELXL
_refine_ls_goodness_of_fit_ref 1.041
_refine_ls_hydrogen_treatment mixed
_refine_ls_matrix_type full
_refine_ls_number_parameters 164
_refine_ls_number_reflns 3107
_refine_ls_number_restraints 0
_refine_ls_restrained_S_all 1.041
_refine_ls_R_factor_all 0.0356
_refine_ls_R_factor_gt 0.0292
_refine_ls_shift/su_max 0.001
_refine_ls_shift/su_mean 0.000
_refine_ls_structure_factor_coef Fsqd
_refine_ls_weighting_details 'calc w=1/[\s^2^(Fo^2^)+(0.0501P)^2^+0.0383P] where P=(Fo^2^+2Fc^2^)/3'
_refine_ls_weighting_scheme calc
_refine_ls_wR_factor_gt 0.0778
_refine_ls_wR_factor_ref 0.0800
_reflns_number_gt 2609
_reflns_number_total 3107
_reflns_threshold_expression >2sigma(I)
_cod_depositor_comments
;
The following automatic conversions were performed:
'_symmetry_cell_setting' value 'Monoclinic' changed to 'monoclinic'
according to '/home/saulius/struct/CIF-dictionaries/cif_core.dic'
dictionary named 'cif_core.dic' version 2.4.1 from 2010-06-29.

Automatic conversion script
Id: cif_fix_enum 1527 2010-12-29 10:47:43Z saulius 
;
_cod_original_sg_symbol_H-M P2(1)/c
_cod_database_code 8000017

loop_
_symmetry_equiv_pos_as_xyz
'x, y, z'
'-x, y+1/2, -z+1/2'
'-x, -y, -z'
'x, -y-1/2, z-1/2'

loop_
_atom_site_label
_atom_site_type_symbol
_atom_site_fract_x
_atom_site_fract_y
_atom_site_fract_z
_atom_site_U_iso_or_equiv
_atom_site_adp_type
_atom_site_occupancy
_atom_site_symmetry_multiplicity
_atom_site_calc_flag
_atom_site_refinement_flags
S1 S 0.30669(6) 0.95862(3) 0.11355(2) 0.04513(13) Uani 1 1 d .
S2 S 0.27132(6) 0.80014(3) -0.02822(2) 0.04313(12) Uani 1 1 d .
S3 S 0.17137(6) 0.98401(3) -0.17568(2) 0.04433(12) Uani 1 1 d .
S4 S 0.21327(6) 1.13682(3) -0.02920(2) 0.04554(13) Uani 1 1 d .
S5 S 0.37511(7) 0.80100(3) 0.25990(3) 0.05304(14) Uani 1 1 d .
S6 S 0.13573(8) 1.31774(3) -0.15235(3) 0.05687(15) Uani 1 1 d .
C1 C 0.3347(2) 0.83115(11) 0.14743(9) 0.0364(3) Uani 1 1 d .
C2 C 0.3201(2) 0.75871(11) 0.08223(9) 0.0382(3) Uani 1 1 d .
C3 C 0.2615(2) 0.93152(11) -0.00078(9) 0.0377(3) Uani 1 1 d .
C4 C 0.2209(2) 1.00655(11) -0.06107(9) 0.0379(3) Uani 1 1 d .
C5 C 0.1427(2) 1.11530(12) -0.20297(9) 0.0391(3) Uani 1 1 d .
C6 C 0.1615(2) 1.18550(11) -0.13579(9) 0.0376(3) Uani 1 1 d .
C7 C 0.4012(3) 0.92387(15) 0.31324(11) 0.0586(5) Uani 1 1 d .
H7A H 0.4244 0.9144 0.3765 0.088 Uiso 1 1 calc R
H7B H 0.2878 0.9633 0.2963 0.088 Uiso 1 1 calc R
H7C H 0.5054 0.9600 0.2956 0.088 Uiso 1 1 calc R
C8 C 0.3468(2) 0.64893(12) 0.09670(12) 0.0489(4) Uani 1 1 d .
H8A H 0.3662 0.6242 0.1546 0.059 Uiso 1 1 calc R
C9 C 0.1657(3) 1.36994(13) -0.04260(12) 0.0583(5) Uani 1 1 d .
H9A H 0.1535 1.4437 -0.0458 0.087 Uiso 1 1 calc R
H9B H 0.2887 1.3521 -0.0112 0.087 Uiso 1 1 calc R
H9C H 0.0712 1.3420 -0.0119 0.087 Uiso 1 1 calc R
C10 C 0.0960(3) 1.13876(15) -0.29632(10) 0.0532(4) Uani 1 1 d .
H10A H 0.0810 1.2075 -0.3136 0.064 Uiso 1 1 calc R
O1 O 0.3450(2) 0.58824(9) 0.03682(9) 0.0637(4) Uani 1 1 d .
O2 O 0.0755(2) 1.07283(12) -0.35296(8) 0.0756(4) Uani 1 1 d .

loop_
_atom_site_aniso_label
_atom_site_aniso_U_11
_atom_site_aniso_U_22
_atom_site_aniso_U_33
_atom_site_aniso_U_23
_atom_site_aniso_U_13
_atom_site_aniso_U_12
S1 0.0726(3) 0.0323(2) 0.0296(2) -0.00153(14) 0.00635(17) -0.00101(18)
S2 0.0608(3) 0.0379(2) 0.03028(19) -0.00457(14) 0.00637(16) 0.00245(18)
S3 0.0607(3) 0.0412(2) 0.02999(19) -0.00426(14) 0.00450(16) 0.00004(18)
S4 0.0715(3) 0.0363(2) 0.02698(18) -0.00028(14) 0.00300(16) -0.00308(19)
S5 0.0863(3) 0.0425(2) 0.0295(2) 0.00294(15) 0.00750(18) -0.0004(2)
S6 0.0923(4) 0.0367(2) 0.0395(2) 0.00596(16) 0.0052(2) -0.0071(2)
C1 0.0437(7) 0.0354(7) 0.0309(7) 0.0015(6) 0.0086(5) -0.0024(6)
C2 0.0464(8) 0.0355(7) 0.0331(7) -0.0003(6) 0.0076(6) 0.0012(6)
C3 0.0466(8) 0.0355(7) 0.0307(7) -0.0009(6) 0.0060(5) -0.0022(6)
C4 0.0454(8) 0.0384(7) 0.0294(7) -0.0013(6) 0.0048(6) -0.0024(6)
C5 0.0454(8) 0.0419(8) 0.0296(6) 0.0013(6) 0.0051(5) -0.0041(7)
C6 0.0432(7) 0.0388(8) 0.0303(7) 0.0038(6) 0.0050(5) -0.0059(6)
C7 0.0828(13) 0.0556(10) 0.0375(8) -0.0100(8) 0.0102(8) -0.0068(10)
C8 0.0651(10) 0.0353(8) 0.0460(9) 0.0001(7) 0.0084(7) 0.0044(7)
C9 0.0805(12) 0.0417(9) 0.0516(10) -0.0075(8) 0.0082(9) -0.0048(9)
C10 0.0684(10) 0.0606(10) 0.0295(7) 0.0041(7) 0.0050(7) -0.0024(9)
O1 0.0904(9) 0.0406(7) 0.0605(8) -0.0111(6) 0.0136(7) 0.0045(6)
O2 0.1102(11) 0.0834(10) 0.0316(6) -0.0065(7) 0.0075(6) -0.0033(9)

loop_
_atom_type_symbol
_atom_type_description
_atom_type_scat_dispersion_real
_atom_type_scat_dispersion_imag
_atom_type_scat_source
C C 0.0033 0.0016 'International Tables Vol C Tables 4.2.6.8 and 6.1.1.4'
H H 0.0000 0.0000 'International Tables Vol C Tables 4.2.6.8 and 6.1.1.4'
O O 0.0106 0.0060 'International Tables Vol C Tables 4.2.6.8 and 6.1.1.4'
S S 0.1246 0.1234 'International Tables Vol C Tables 4.2.6.8 and 6.1.1.4'

loop_
_geom_angle_atom_site_label_1
_geom_angle_atom_site_label_2
_geom_angle_atom_site_label_3
_geom_angle
C1 S1 C3 95.70(7)
C2 S2 C3 94.38(7)
C4 S3 C5 94.13(7)
C6 S4 C4 95.79(7)
C1 S5 C7 103.80(7)
C6 S6 C9 104.08(8)
C2 C1 S1 116.62(11)
C2 C1 S5 123.29(11)
S1 C1 S5 120.08(8)
C1 C2 C8 125.06(14)
C1 C2 S2 118.26(11)
C8 C2 S2 116.66(11)
C4 C3 S2 123.53(11)
C4 C3 S1 121.47(11)
S2 C3 S1 115.00(8)
C3 C4 S3 123.49(12)
C3 C4 S4 121.31(11)
S3 C4 S4 115.21(8)
C6 C5 C10 125.63(15)
C6 C5 S3 118.40(11)
C10 C5 S3 115.96(12)
C5 C6 S4 116.46(12)
C5 C6 S6 123.68(12)
S4 C6 S6 119.87(9)
O1 C8 C2 122.76(16)
O2 C10 C5 122.71(17)

loop_
_geom_bond_atom_site_label_1
_geom_bond_atom_site_label_2
_geom_bond_distance
S1 C1 1.7320(15)
S1 C3 1.7579(14)
S2 C2 1.7494(15)
S2 C3 1.7569(15)
S3 C4 1.7520(14)
S3 C5 1.7548(16)
S4 C6 1.7277(14)
S4 C4 1.7598(15)
S5 C1 1.7387(14)
S5 C7 1.7835(18)
S6 C6 1.7367(16)
S6 C9 1.7875(18)
C1 C2 1.360(2)
C2 C8 1.447(2)
C3 C4 1.337(2)
C5 C6 1.361(2)
C5 C10 1.442(2)
C8 O1 1.205(2)
C10 O2 1.207(2)

loop_
_cod_related_entry_id
_cod_related_entry_database
_cod_related_entry_code
1 ChemSpider 30653797
